data_7157795
loop_
_publ_author_name
'Dagar, Anuradha'
'Kim, Ikyon'

_publ_section_title
;
 Expansion of diazepine heterocyclic chemical space <i>via</i> sequential
 Knoevenagel condensation-intramolecular aza-Wittig reaction:
 2-acyl-4-aryl-5<i>H</i>-pyrrolo[1,2-<i>d</i>][1,4]diazepines.
;
_journal_issue 48
_journal_name_full 'Organic &amp; biomolecular chemistry'
_journal_page_first 9836
_journal_page_last 9851
_journal_paper_doi 10.1039/d0ob02002h
_journal_volume 18
_journal_year 2020
_chemical_formula_moiety 'C18 H18 N4 O4'
_chemical_formula_sum 'C18 H18 N4 O4'
_chemical_formula_weight 354.36
_space_group_crystal_system monoclinic
_space_group_IT_number 14
_space_group_name_Hall '-P 2ybc'
_space_group_name_H-M_alt 'P 1 21/c 1'
_atom_sites_solution_hydrogens geom
_atom_sites_solution_primary direct
_audit_creation_date 2020-10-30
_audit_creation_method
;
Olex2 1.2-ac21
(compiled 2015.09.16 svn.r134, GUI svn.r4998)
;
_audit_update_record
;
2020-11-03 deposited with the CCDC.	2020-11-24 downloaded from the CCDC.
;
_cell_angle_alpha 90
_cell_angle_beta 107.324(13)
_cell_angle_gamma 90
_cell_formula_units_Z 4
_cell_length_a 11.1364(14)
_cell_length_b 19.9122(18)
_cell_length_c 8.5927(11)
_cell_measurement_reflns_used 1517
_cell_measurement_temperature 293.5(4)
_cell_measurement_theta_max 22.7720
_cell_measurement_theta_min 2.8350
_cell_volume 1819.0(4)
_computing_cell_refinement 'CrysAlisPro 1.171.39.29d (Rigaku OD, 2017)'
_computing_data_collection 'CrysAlisPro 1.171.39.29d (Rigaku OD, 2017)'
_computing_data_reduction 'CrysAlisPro 1.171.39.29d (Rigaku OD, 2017)'
_computing_molecular_graphics
;
%$getVar(olex2_reference_short)%
;
_computing_publication_material
;
%$getVar(olex2_reference_short)%
;
_computing_structure_refinement
;
%$getVar(refinement_reference_short)%
;
_computing_structure_solution
;
%$getVar(solution_reference_short)%
;
_diffrn_ambient_environment air
_diffrn_ambient_temperature 293.5(4)
_diffrn_detector 'CCD plate'
_diffrn_detector_area_resol_mean 5.2262
_diffrn_detector_type AtlasS2
_diffrn_measured_fraction_theta_full 0.999
_diffrn_measured_fraction_theta_max 0.846
_diffrn_measurement_details
;
List of Runs (angles in degrees, time in seconds):

  # Type    Start    End  Width  t~exp~   \w     \q     \k     \f   Frames
#--------------------------------------------------------------------------
  1  \w    -18.00  91.00   1.00   53.59    --   11.67  19.00-120.00  109
  2  \w    -27.00  34.00   1.00   53.59    --   11.67 -38.00  30.00   61
;
_diffrn_measurement_device 'four-circle diffractometer'
_diffrn_measurement_device_type 'SuperNova, Dual, Cu at home/near, AtlasS2'
_diffrn_measurement_method '\w scans'
_diffrn_orient_matrix_type 'CrysAlisPro convention (1999,Acta A55,543-557)'
_diffrn_orient_matrix_UB_11 -0.0426265000
_diffrn_orient_matrix_UB_12 0.0263811000
_diffrn_orient_matrix_UB_13 -0.0343060000
_diffrn_orient_matrix_UB_21 -0.0458636000
_diffrn_orient_matrix_UB_22 -0.0147648000
_diffrn_orient_matrix_UB_23 0.0312172000
_diffrn_orient_matrix_UB_31 0.0233596000
_diffrn_orient_matrix_UB_32 0.0188358000
_diffrn_orient_matrix_UB_33 0.0728960000
_diffrn_radiation_monochromator mirror
_diffrn_radiation_probe x-ray
_diffrn_radiation_type MoK\a
_diffrn_radiation_wavelength 0.71073
_diffrn_reflns_av_R_equivalents 0.0394
_diffrn_reflns_av_unetI/netI 0.0700
_diffrn_reflns_Laue_measured_fraction_full 0.999
_diffrn_reflns_Laue_measured_fraction_max 0.846
_diffrn_reflns_limit_h_max 8
_diffrn_reflns_limit_h_min -15
_diffrn_reflns_limit_k_max 26
_diffrn_reflns_limit_k_min -18
_diffrn_reflns_limit_l_max 11
_diffrn_reflns_limit_l_min -11
_diffrn_reflns_number 8628
_diffrn_reflns_point_group_measured_fraction_full 0.999
_diffrn_reflns_point_group_measured_fraction_max 0.846
_diffrn_reflns_theta_full 25.242
_diffrn_reflns_theta_max 29.485
_diffrn_reflns_theta_min 2.172
_diffrn_source 'micro-focus sealed X-ray tube'
_diffrn_source_type 'SuperNova (Mo) X-ray Source'
_exptl_absorpt_coefficient_mu 0.094
_exptl_absorpt_correction_T_max 1.00000
_exptl_absorpt_correction_T_min 0.91066
_exptl_absorpt_correction_type multi-scan
_exptl_absorpt_process_details
;
CrysAlisPro 1.171.39.29d (Rigaku Oxford Diffraction, 2017)
Empirical absorption correction using spherical harmonics,
 implemented in SCALE3 ABSPACK scaling algorithm.
;
_exptl_crystal_colour dark
_exptl_crystal_colour_modifier dark
_exptl_crystal_density_diffrn 1.294
_exptl_crystal_description needle
_exptl_crystal_F_000 744
_exptl_crystal_size_max 0.5
_exptl_crystal_size_mid 0.3
_exptl_crystal_size_min 0.1
_refine_diff_density_max 0.242
_refine_diff_density_min -0.183
_refine_diff_density_rms 0.038
_refine_ls_extinction_coef 0.0001(11)
_refine_ls_extinction_expression Fc^*^=kFc[1+0.001xFc^2^\l^3^/sin(2\q)]^-1/4^
_refine_ls_extinction_method 'SHELXL-2018/3 (Sheldrick 2018)'
_refine_ls_goodness_of_fit_ref 1.075
_refine_ls_hydrogen_treatment constr
_refine_ls_matrix_type full
_refine_ls_number_parameters 238
_refine_ls_number_reflns 4277
_refine_ls_number_restraints 0
_refine_ls_restrained_S_all 1.075
_refine_ls_R_factor_all 0.1698
_refine_ls_R_factor_gt 0.0793
_refine_ls_shift/su_max 0.000
_refine_ls_shift/su_mean 0.000
_refine_ls_structure_factor_coef Fsqd
_refine_ls_weighting_details 'w=1/[\s^2^(Fo^2^)+(0.0602P)^2^+0.5978P] where P=(Fo^2^+2Fc^2^)/3'
_refine_ls_weighting_scheme calc
_refine_ls_wR_factor_gt 0.1673
_refine_ls_wR_factor_ref 0.2083
_reflns_Friedel_coverage 0.000
_reflns_number_gt 1997
_reflns_number_total 4277
_reflns_threshold_expression 'I > 2\s(I)'
_cod_data_source_file d0ob02002h2.cif
_cod_data_source_block exp_1475
_cod_depositor_comments 'Adding full bibliography for 7157795--7157796.cif.'
_cod_database_code 7157795
_publ_section_exptl
;
Any special experimental details
;
_chemical_oxdiff_formula C18H18N4O4
_shelx_space_group_comment
;
The symmetry employed for this shelxl refinement is uniquely defined
by the following loop, which should always be used as a source of
symmetry information in preference to the above space-group names.
They are only intended as comments.
;
_diffrn_oxdiff_ac3_digest_frames
;
01d0ff79de5fbd2cddff3544631e8596b3000279554
;
_reflns_odcompleteness_completeness 99.92
_reflns_odcompleteness_iscentric 1
_reflns_odcompleteness_theta 26.32
_olex2_refinement_description
;
1. Fixed Uiso
 At 1.2 times of:
  All C(H) groups, All C(H,H) groups
 At 1.5 times of:
  All C(H,H,H) groups
2.a Secondary CH2 refined with riding coordinates:
 C00K(H00A,H00B), C00P(H00K,H00M)
2.b Aromatic/amide H refined with riding coordinates:
 C009(H009), C00D(H00D), C00E(H00E), C00H(H00H), C00I(H00I), C00J(H00J),
 C00L(H00L), C00N(H00N)
2.c Idealised Me refined as rotating group:
 C00O(H00C,H00F,H00G), C00Q(H00O,H00P,H00Q)
;
_shelx_shelxl_version_number 2018/3
_olex2_date_sample_data_collection 2020-10-29
_olex2_submission_special_instructions 'No special instructions were received'
_oxdiff_exptl_absorpt_empirical_details
;
Empirical correction (ABSPACK) includes:
- Absorption correction using spherical harmonics
- Frame scaling
;
_oxdiff_exptl_absorpt_empirical_full_max 1.181
_oxdiff_exptl_absorpt_empirical_full_min 0.820

loop_
_space_group_symop_operation_xyz
'x, y, z'
'-x, y+1/2, -z+1/2'
'-x, -y, -z'
'x, -y-1/2, z-1/2'

loop_
_atom_site_label
_atom_site_type_symbol
_atom_site_fract_x
_atom_site_fract_y
_atom_site_fract_z
_atom_site_U_iso_or_equiv
_atom_site_adp_type
_atom_site_occupancy
_atom_site_site_symmetry_order
_atom_site_calc_flag
_atom_site_refinement_flags_posn
_atom_site_refinement_flags_adp
_atom_site_refinement_flags_occupancy
_atom_site_disorder_assembly
_atom_site_disorder_group
O001 O 0.8458(3) 0.17574(12) 0.4448(3) 0.0790(8) Uani 1 1 d . . . . .
O002 O 0.5239(2) 0.49560(11) 0.3175(3) 0.0841(8) Uani 1 1 d . . . . .
N003 N 0.5240(3) 0.20086(12) 0.2016(3) 0.0561(7) Uani 1 1 d . . . . .
O004 O 1.0782(3) 0.42958(14) 0.7282(3) 0.0873(8) Uani 1 1 d . . . . .
O005 O 0.7717(3) 0.22384(14) 0.1997(3) 0.0919(9) Uani 1 1 d . . . . .
C006 C 0.4843(3) 0.26547(14) 0.1529(4) 0.0551(8) Uani 1 1 d . . . . .
N007 N 0.4039(3) 0.40319(14) 0.0810(4) 0.0822(10) Uani 1 1 d . . . . .
N008 N 0.3697(3) 0.46282(16) 0.0518(4) 0.0822(10) Uani 1 1 d . . . . .
C009 C 0.5462(3) 0.32300(15) 0.2384(4) 0.0578(8) Uani 1 1 d . . . . .
H009 H 0.617898 0.314458 0.324828 0.069 Uiso 1 1 calc R . . . .
C00A C 0.5148(3) 0.38812(15) 0.2107(4) 0.0567(8) Uani 1 1 d . . . . .
C00B C 0.5796(3) 0.44254(15) 0.3165(4) 0.0597(9) Uani 1 1 d . . . . .
C00C C 0.7103(3) 0.43432(14) 0.4221(4) 0.0579(8) Uani 1 1 d . . . . .
C00D C 0.9267(3) 0.40204(16) 0.4674(4) 0.0659(9) Uani 1 1 d . . . . .
H00D H 0.988065 0.382058 0.429360 0.079 Uiso 1 1 calc R . . . .
C00E C 0.8034(3) 0.40404(16) 0.3693(4) 0.0623(9) Uani 1 1 d . . . . .
H00E H 0.782471 0.384769 0.266086 0.075 Uiso 1 1 calc R . . . .
C00F C 0.7551(4) 0.19687(16) 0.3157(5) 0.0653(9) Uani 1 1 d . . . . .
C00G C 0.9590(3) 0.42948(17) 0.6209(4) 0.0672(9) Uani 1 1 d . . . . .
C00H C 0.7448(4) 0.46290(17) 0.5770(4) 0.0688(10) Uani 1 1 d . . . . .
H00H H 0.684144 0.484349 0.613795 0.083 Uiso 1 1 calc R . . . .
C00I C 0.4497(4) 0.15643(18) 0.1005(5) 0.0729(10) Uani 1 1 d . . . . .
H00I H 0.457983 0.109986 0.108526 0.088 Uiso 1 1 calc R . . . .
C00J C 0.3798(3) 0.25759(17) 0.0144(4) 0.0653(9) Uani 1 1 d . . . . .
H00J H 0.331691 0.291968 -0.046894 0.078 Uiso 1 1 calc R . . . .
C00K C 0.6298(3) 0.18274(16) 0.3404(4) 0.0685(10) Uani 1 1 d . . . . .
H00A H 0.624687 0.135239 0.362622 0.082 Uiso 1 1 calc R . . . .
H00B H 0.623900 0.207344 0.435236 0.082 Uiso 1 1 calc R . . . .
C00L C 0.8670(4) 0.45998(18) 0.6768(4) 0.0759(11) Uani 1 1 d . . . . .
H00L H 0.888115 0.478292 0.781021 0.091 Uiso 1 1 calc R . . . .
N00M N 0.3236(4) 0.51226(17) 0.0027(4) 0.1194(16) Uani 1 1 d . . . . .
C00N C 0.3613(4) 0.18970(19) -0.0144(5) 0.0771(11) Uani 1 1 d . . . . .
H00N H 0.298341 0.170264 -0.098844 0.092 Uiso 1 1 calc R . . . .
C00O C 1.1748(4) 0.3982(2) 0.6752(5) 0.0950(13) Uani 1 1 d . . . . .
H00C H 1.182389 0.420661 0.579757 0.142 Uiso 1 1 calc GR . . . .
H00F H 1.153512 0.351882 0.649888 0.142 Uiso 1 1 calc GR . . . .
H00G H 1.253294 0.400833 0.760346 0.142 Uiso 1 1 calc GR . . . .
C00P C 0.9738(4) 0.1932(2) 0.4508(5) 0.0988(14) Uani 1 1 d . . . . .
H00K H 0.992830 0.175435 0.355697 0.119 Uiso 1 1 calc R . . . .
H00M H 0.983049 0.241650 0.450942 0.119 Uiso 1 1 calc R . . . .
C00Q C 1.0584(5) 0.1655(4) 0.5958(7) 0.186(3) Uani 1 1 d . . . . .
H00O H 1.048017 0.117614 0.595511 0.279 Uiso 1 1 calc GR . . . .
H00P H 1.040584 0.184220 0.689477 0.279 Uiso 1 1 calc GR . . . .
H00Q H 1.143395 0.175991 0.599767 0.279 Uiso 1 1 calc GR . . . .

loop_
_atom_site_aniso_label
_atom_site_aniso_U_11
_atom_site_aniso_U_22
_atom_site_aniso_U_33
_atom_site_aniso_U_23
_atom_site_aniso_U_13
_atom_site_aniso_U_12
O001 0.0757(19) 0.0899(18) 0.0728(16) 0.0064(13) 0.0244(14) 0.0162(14)
O002 0.0882(19) 0.0533(14) 0.1032(19) -0.0131(13) 0.0169(15) 0.0195(13)
N003 0.0613(18) 0.0418(14) 0.0702(17) 0.0034(13) 0.0271(15) -0.0010(13)
O004 0.0717(19) 0.101(2) 0.0788(17) -0.0057(15) 0.0072(15) -0.0088(15)
O005 0.080(2) 0.116(2) 0.0915(19) 0.0399(17) 0.0424(16) 0.0186(16)
C006 0.060(2) 0.0424(17) 0.068(2) -0.0008(15) 0.0282(18) -0.0004(15)
N007 0.084(2) 0.0505(17) 0.095(2) -0.0005(16) 0.0005(18) 0.0082(15)
N008 0.099(3) 0.061(2) 0.076(2) -0.0024(17) 0.0093(18) 0.0130(18)
C009 0.063(2) 0.0528(19) 0.0628(19) 0.0034(16) 0.0270(17) 0.0043(16)
C00A 0.062(2) 0.0475(17) 0.062(2) 0.0013(15) 0.0203(17) 0.0067(16)
C00B 0.069(2) 0.0483(18) 0.065(2) -0.0013(16) 0.0241(18) 0.0044(17)
C00C 0.069(2) 0.0435(17) 0.062(2) -0.0045(15) 0.0202(18) -0.0009(16)
C00D 0.063(2) 0.069(2) 0.068(2) -0.0027(18) 0.0224(19) -0.0009(18)
C00E 0.069(2) 0.059(2) 0.059(2) -0.0043(16) 0.0190(19) -0.0024(17)
C00F 0.072(3) 0.0547(19) 0.073(2) 0.0084(18) 0.027(2) 0.0174(18)
C00G 0.065(2) 0.061(2) 0.072(2) 0.0036(18) 0.015(2) -0.0067(18)
C00H 0.071(3) 0.065(2) 0.074(2) -0.0074(18) 0.026(2) 0.0037(18)
C00I 0.085(3) 0.0510(19) 0.092(3) -0.005(2) 0.040(2) -0.008(2)
C00J 0.066(2) 0.064(2) 0.068(2) 0.0048(17) 0.0227(19) 0.0048(18)
C00K 0.077(3) 0.057(2) 0.076(2) 0.0183(17) 0.031(2) 0.0119(18)
C00L 0.090(3) 0.073(2) 0.061(2) -0.0135(18) 0.017(2) -0.004(2)
N00M 0.168(4) 0.065(2) 0.097(3) 0.004(2) -0.004(3) 0.043(2)
C00N 0.075(3) 0.069(2) 0.089(3) -0.005(2) 0.025(2) -0.012(2)
C00O 0.064(3) 0.103(3) 0.111(3) 0.003(3) 0.015(2) -0.002(2)
C00P 0.077(3) 0.124(4) 0.094(3) 0.001(3) 0.024(3) 0.011(3)
C00Q 0.091(4) 0.349(11) 0.104(4) 0.050(5) 0.009(3) 0.011(5)

loop_
_atom_type_symbol
_atom_type_description
_atom_type_scat_dispersion_real
_atom_type_scat_dispersion_imag
_atom_type_scat_source
C C 0.0033 0.0016 'International Tables Vol C Tables 4.2.6.8 and 6.1.1.4'
H H 0.0000 0.0000 'International Tables Vol C Tables 4.2.6.8 and 6.1.1.4'
N N 0.0061 0.0033 'International Tables Vol C Tables 4.2.6.8 and 6.1.1.4'
O O 0.0106 0.0060 'International Tables Vol C Tables 4.2.6.8 and 6.1.1.4'

loop_
_geom_angle_atom_site_label_1
_geom_angle_atom_site_label_2
_geom_angle_atom_site_label_3
_geom_angle
_geom_angle_site_symmetry_1
_geom_angle_site_symmetry_3
_geom_angle_publ_flag
C00F O001 C00P 116.6(3) . . ?
C006 N003 C00K 126.0(3) . . ?
C00I N003 C006 109.8(3) . . ?
C00I N003 C00K 124.2(3) . . ?
C00G O004 C00O 117.0(3) . . ?
N003 C006 C009 122.0(3) . . ?
N003 C006 C00J 105.2(3) . . ?
C00J C006 C009 132.8(3) . . ?
N008 N007 C00A 119.9(3) . . ?
N00M N008 N007 168.1(4) . . ?
C006 C009 H009 115.7 . . ?
C00A C009 C006 128.6(3) . . ?
C00A C009 H009 115.7 . . ?
N007 C00A C00B 118.9(3) . . ?
C009 C00A N007 117.4(3) . . ?
C009 C00A C00B 123.4(3) . . ?
O002 C00B C00A 119.1(3) . . ?
O002 C00B C00C 119.9(3) . . ?
C00A C00B C00C 121.0(3) . . ?
C00E C00C C00B 122.9(3) . . ?
C00E C00C C00H 118.0(3) . . ?
C00H C00C C00B 118.9(3) . . ?
C00E C00D H00D 119.9 . . ?
C00G C00D H00D 119.9 . . ?
C00G C00D C00E 120.2(3) . . ?
C00C C00E H00E 119.4 . . ?
C00D C00E C00C 121.1(3) . . ?
C00D C00E H00E 119.4 . . ?
O001 C00F C00K 109.3(3) . . ?
O005 C00F O001 124.9(4) . . ?
O005 C00F C00K 125.8(3) . . ?
O004 C00G C00D 124.7(4) . . ?
O004 C00G C00L 115.6(3) . . ?
C00D C00G C00L 119.7(3) . . ?
C00C C00H H00H 119.4 . . ?
C00L C00H C00C 121.2(3) . . ?
C00L C00H H00H 119.4 . . ?
N003 C00I H00I 125.5 . . ?
N003 C00I C00N 109.1(3) . . ?
C00N C00I H00I 125.5 . . ?
C006 C00J H00J 126.2 . . ?
C00N C00J C006 107.7(3) . . ?
C00N C00J H00J 126.2 . . ?
N003 C00K C00F 113.6(3) . . ?
N003 C00K H00A 108.9 . . ?
N003 C00K H00B 108.9 . . ?
C00F C00K H00A 108.9 . . ?
C00F C00K H00B 108.9 . . ?
H00A C00K H00B 107.7 . . ?
C00G C00L H00L 120.1 . . ?
C00H C00L C00G 119.7(3) . . ?
C00H C00L H00L 120.1 . . ?
C00I C00N C00J 108.3(3) . . ?
C00I C00N H00N 125.8 . . ?
C00J C00N H00N 125.8 . . ?
O004 C00O H00C 109.5 . . ?
O004 C00O H00F 109.5 . . ?
O004 C00O H00G 109.5 . . ?
H00C C00O H00F 109.5 . . ?
H00C C00O H00G 109.5 . . ?
H00F C00O H00G 109.5 . . ?
O001 C00P H00K 109.9 . . ?
O001 C00P H00M 109.9 . . ?
H00K C00P H00M 108.3 . . ?
C00Q C00P O001 108.9(4) . . ?
C00Q C00P H00K 109.9 . . ?
C00Q C00P H00M 109.9 . . ?
C00P C00Q H00O 109.5 . . ?
C00P C00Q H00P 109.5 . . ?
C00P C00Q H00Q 109.5 . . ?
H00O C00Q H00P 109.5 . . ?
H00O C00Q H00Q 109.5 . . ?
H00P C00Q H00Q 109.5 . . ?

loop_
_geom_bond_atom_site_label_1
_geom_bond_atom_site_label_2
_geom_bond_distance
_geom_bond_site_symmetry_2
_geom_bond_publ_flag
O001 C00F 1.326(4) . ?
O001 C00P 1.454(5) . ?
O002 C00B 1.227(3) . ?
N003 C006 1.384(4) . ?
N003 C00I 1.339(4) . ?
N003 C00K 1.451(4) . ?
O004 C00G 1.372(4) . ?
O004 C00O 1.431(5) . ?
O005 C00F 1.195(4) . ?
C006 C009 1.423(4) . ?
C006 C00J 1.404(5) . ?
N007 N008 1.250(4) . ?
N007 C00A 1.427(4) . ?
N008 N00M 1.132(4) . ?
C009 H009 0.9300 . ?
C009 C00A 1.346(4) . ?
C00A C00B 1.460(4) . ?
C00B C00C 1.477(5) . ?
C00C C00E 1.388(4) . ?
C00C C00H 1.392(4) . ?
C00D H00D 0.9300 . ?
C00D C00E 1.381(5) . ?
C00D C00G 1.373(5) . ?
C00E H00E 0.9300 . ?
C00F C00K 1.499(5) . ?
C00G C00L 1.393(5) . ?
C00H H00H 0.9300 . ?
C00H C00L 1.377(5) . ?
C00I H00I 0.9300 . ?
C00I C00N 1.343(5) . ?
C00J H00J 0.9300 . ?
C00J C00N 1.379(5) . ?
C00K H00A 0.9700 . ?
C00K H00B 0.9700 . ?
C00L H00L 0.9300 . ?
C00N H00N 0.9300 . ?
C00O H00C 0.9600 . ?
C00O H00F 0.9600 . ?
C00O H00G 0.9600 . ?
C00P H00K 0.9700 . ?
C00P H00M 0.9700 . ?
C00P C00Q 1.430(6) . ?
C00Q H00O 0.9600 . ?
C00Q H00P 0.9600 . ?
C00Q H00Q 0.9600 . ?

loop_
_geom_torsion_atom_site_label_1
_geom_torsion_atom_site_label_2
_geom_torsion_atom_site_label_3
_geom_torsion_atom_site_label_4
_geom_torsion
_geom_torsion_site_symmetry_1
_geom_torsion_site_symmetry_2
_geom_torsion_site_symmetry_3
_geom_torsion_site_symmetry_4
_geom_torsion_publ_flag
O001 C00F C00K N003 -176.9(3) . . . . ?
O002 C00B C00C C00E -137.3(3) . . . . ?
O002 C00B C00C C00H 37.3(5) . . . . ?
N003 C006 C009 C00A -176.2(3) . . . . ?
N003 C006 C00J C00N -0.1(4) . . . . ?
N003 C00I C00N C00J 0.0(4) . . . . ?
O004 C00G C00L C00H 179.4(3) . . . . ?
O005 C00F C00K N003 4.2(5) . . . . ?
C006 N003 C00I C00N -0.1(4) . . . . ?
C006 N003 C00K C00F -72.3(4) . . . . ?
C006 C009 C00A N007 1.2(5) . . . . ?
C006 C009 C00A C00B 174.2(3) . . . . ?
C006 C00J C00N C00I 0.1(4) . . . . ?
N007 C00A C00B O002 16.9(5) . . . . ?
N007 C00A C00B C00C -163.4(3) . . . . ?
N008 N007 C00A C009 179.0(3) . . . . ?
N008 N007 C00A C00B 5.6(5) . . . . ?
C009 C006 C00J C00N -179.9(3) . . . . ?
C009 C00A C00B O002 -156.0(3) . . . . ?
C009 C00A C00B C00C 23.7(5) . . . . ?
C00A N007 N008 N00M 173(2) . . . . ?
C00A C00B C00C C00E 43.0(5) . . . . ?
C00A C00B C00C C00H -142.4(3) . . . . ?
C00B C00C C00E C00D 174.8(3) . . . . ?
C00B C00C C00H C00L -176.3(3) . . . . ?
C00C C00H C00L C00G 1.7(5) . . . . ?
C00D C00G C00L C00H -0.6(5) . . . . ?
C00E C00C C00H C00L -1.5(5) . . . . ?
C00E C00D C00G O004 179.4(3) . . . . ?
C00E C00D C00G C00L -0.7(5) . . . . ?
C00F O001 C00P C00Q -179.0(4) . . . . ?
C00G C00D C00E C00C 0.9(5) . . . . ?
C00H C00C C00E C00D 0.2(5) . . . . ?
C00I N003 C006 C009 180.0(3) . . . . ?
C00I N003 C006 C00J 0.1(4) . . . . ?
C00I N003 C00K C00F 107.6(4) . . . . ?
C00J C006 C009 C00A 3.5(6) . . . . ?
C00K N003 C006 C009 -0.1(5) . . . . ?
C00K N003 C006 C00J -180.0(3) . . . . ?
C00K N003 C00I C00N -180.0(3) . . . . ?
C00O O004 C00G C00D -0.6(5) . . . . ?
C00O O004 C00G C00L 179.5(3) . . . . ?
C00P O001 C00F O005 6.6(5) . . . . ?
C00P O001 C00F C00K -172.4(3) . . . . ?

loop_
_smtbx_masks_void_nr
_smtbx_masks_void_average_x
_smtbx_masks_void_average_y
_smtbx_masks_void_average_z
_smtbx_masks_void_volume
_smtbx_masks_void_count_electrons
_smtbx_masks_void_content
1 0.000 0.000 0.500 15.1 0.0 ?
2 0.000 0.500 0.000 15.1 0.0 ?
